data_7161068
loop_
_publ_author_name
'Ferrer-P&#xe9;rez, Francesc'
'Escolano, Marcos'
'Gavi&#xf1;a, Daniel'
'D&#xed;az-Oltra, Santiago'
'Sanz-Marco, Amparo'
'S&#xe1;nchez-Rosell&#xf3;, Mar&#xed;a'
'Del Pozo, Carlos'

_publ_section_title
;
 An asymmetric tandem reaction of dicyanoalkenes with conjugated sulfinyl
 imino esters.
;
_journal_issue 14
_journal_name_full 'Organic &amp; biomolecular chemistry'
_journal_page_first 3020
_journal_page_last 3025
_journal_paper_doi 10.1039/d6ob00277c
_journal_volume 24
_journal_year 2026
_chemical_formula_moiety 'C24 H20 Br N3 O2'
_chemical_formula_sum 'C24 H20 Br N3 O2'
_chemical_formula_weight 462.34
_space_group_crystal_system monoclinic
_space_group_IT_number 14
_space_group_name_Hall '-P 2ybc'
_space_group_name_H-M_alt 'P 1 21/c 1'
_atom_sites_solution_hydrogens geom
_atom_sites_solution_primary dual
_audit_creation_date 2025-12-02
_audit_creation_method
;
Olex2 1.5
(compiled 2025.07.13 svn.rb7424aed for OlexSys, GUI svn.r7314)
;
_audit_update_record
;
2025-12-03 deposited with the CCDC.	2026-03-16 downloaded from the CCDC.
;
_cell_angle_alpha 90
_cell_angle_beta 91.1320(10)
_cell_angle_gamma 90
_cell_formula_units_Z 4
_cell_length_a 13.1900(6)
_cell_length_b 17.5158(7)
_cell_length_c 9.1469(4)
_cell_measurement_reflns_used 9994
_cell_measurement_temperature 150.00
_cell_measurement_theta_max 32.377
_cell_measurement_theta_min 2.3255
_cell_volume 2112.83(16)
_computing_molecular_graphics 'Olex2 1.5 (Dolomanov et al., 2009)'
_computing_publication_material 'Olex2 1.5 (Dolomanov et al., 2009)'
_computing_structure_refinement 'SHELXL 2018/3 (Sheldrick, 2015)'
_computing_structure_solution 'SHELXT 2018/2 (Sheldrick, 2018)'
_diffrn_ambient_temperature 150.00
_diffrn_measured_fraction_theta_full 0.997
_diffrn_measured_fraction_theta_max 0.922
_diffrn_measurement_device_type 'SAINT V8.40B (Bruker AXS LLC, 2019)'
_diffrn_radiation_type MoK\a
_diffrn_radiation_wavelength 0.71073
_diffrn_reflns_av_R_equivalents 0.0750
_diffrn_reflns_av_unetI/netI 0.0625
_diffrn_reflns_Laue_measured_fraction_full 0.997
_diffrn_reflns_Laue_measured_fraction_max 0.922
_diffrn_reflns_limit_h_max 19
_diffrn_reflns_limit_h_min -17
_diffrn_reflns_limit_k_max 24
_diffrn_reflns_limit_k_min -25
_diffrn_reflns_limit_l_max 13
_diffrn_reflns_limit_l_min -12
_diffrn_reflns_number 72334
_diffrn_reflns_point_group_measured_fraction_full 0.997
_diffrn_reflns_point_group_measured_fraction_max 0.922
_diffrn_reflns_theta_full 25.242
_diffrn_reflns_theta_max 32.377
_diffrn_reflns_theta_min 1.933
_exptl_absorpt_coefficient_mu 1.971
_exptl_absorpt_correction_T_max 0.7464
_exptl_absorpt_correction_T_min 0.6084
_exptl_absorpt_correction_type multi-scan
_exptl_absorpt_process_details
;
Krause, L., Herbst-Irmer, R., Sheldrick, G. M., Stalke, D. (2015).
"Comparison of silver and molybdenum microfocus X-ray sources for
single-crystal structure determination"
J. Appl. Cryst. 48, 3-10.
doi:10.1107/S1600576714022985
;
_exptl_crystal_colour 'metallic light colourless'
_exptl_crystal_density_diffrn 1.453
_exptl_crystal_description plate
_exptl_crystal_F_000 944
_exptl_crystal_size_max 1.0
_exptl_crystal_size_mid 0.75
_exptl_crystal_size_min 0.35
_refine_diff_density_max 1.669
_refine_diff_density_min -1.557
_refine_diff_density_rms 0.091
_refine_ls_extinction_method none
_refine_ls_goodness_of_fit_ref 1.089
_refine_ls_hydrogen_treatment constr
_refine_ls_matrix_type full
_refine_ls_number_parameters 272
_refine_ls_number_reflns 6971
_refine_ls_number_restraints 0
_refine_ls_restrained_S_all 1.089
_refine_ls_R_factor_all 0.1460
_refine_ls_R_factor_gt 0.0857
_refine_ls_shift/su_max 0.000
_refine_ls_shift/su_mean 0.000
_refine_ls_structure_factor_coef Fsqd
_refine_ls_weighting_details 'w=1/[\s^2^(Fo^2^)+(0.0001P)^2^+8.4282P] where P=(Fo^2^+2Fc^2^)/3'
_refine_ls_weighting_scheme calc
_refine_ls_wR_factor_gt 0.1450
_refine_ls_wR_factor_ref 0.1645
_reflns_Friedel_coverage 0.000
_reflns_number_gt 4480
_reflns_number_total 6971
_reflns_threshold_expression 'I > 2\s(I)'
_cod_data_source_file d6ob00277c2.cif
_cod_data_source_block mo_f32_0m_b
_cod_depositor_comments
;
The following automatic conversions were performed:

data item '_exptl_absorpt_correction_type' value 'Multi-Scan' was
changed to 'multi-scan' in accordance with the
/home/data/users/saulius/crontab/automatic-downloads/rss-feeds/RSC/lib/dictionaries/cif_core.dic
dictionary named 'cif_core.dic' version 2.4.2 last updated on
2011-04-26.

Automatic conversion script
Id: cif_fix_values 8170 2020-07-09 18:12:32Z antanas 

 Adding full bibliography for 7161068.cif.
;
_cod_database_code 7161068
_shelx_shelxl_version_number 2018/3
_shelx_space_group_comment
;
The symmetry employed for this shelxl refinement is uniquely defined
by the following loop, which should always be used as a source of
symmetry information in preference to the above space-group names.
They are only intended as comments.
;
_shelx_estimated_absorpt_t_max 0.055
_shelx_estimated_absorpt_t_min 0.011
_olex2_refinement_description
;
1. Fixed Uiso
 At 1.2 times of:
  All C(H) groups, All C(H,H) groups, All N(H,H) groups
 At 1.5 times of:
  All C(H,H,H) groups
2.a Ternary CH refined with riding coordinates:
 C00A(H00C), C00E(H00E), C00G(H00G)
2.b Secondary CH2 refined with riding coordinates:
 C00N(H00D,H00I), C00Q(H00K,H00M)
2.c Aromatic/amide H refined with riding coordinates:
 C00F(H00F), C00H(H00H), C00J(H00J), C00L(H00L), C00O(H00O), C00R(H00R),
 C00S(H00S), C00U(H00U)
2.d X=CH2 refined with riding coordinates:
 N003(H00A,H00B)
2.e Idealised Me refined as rotating group:
 C00T(H00N,H00P,H00Q)
;
_olex2_submission_special_instructions 'No special instructions were received'

loop_
_space_group_symop_operation_xyz
'x, y, z'
'-x, y+1/2, -z+1/2'
'-x, -y, -z'
'x, -y-1/2, z-1/2'

loop_
_atom_site_label
_atom_site_type_symbol
_atom_site_fract_x
_atom_site_fract_y
_atom_site_fract_z
_atom_site_U_iso_or_equiv
_atom_site_adp_type
_atom_site_occupancy
_atom_site_site_symmetry_order
_atom_site_calc_flag
_atom_site_refinement_flags_posn
_atom_site_refinement_flags_adp
_atom_site_refinement_flags_occupancy
_atom_site_disorder_assembly
_atom_site_disorder_group
Br01 Br 0.30922(4) 0.31264(4) 1.09895(7) 0.0661(2) Uani 1 1 d . . . . .
N002 N 0.6325(2) 0.47493(17) 0.5533(3) 0.0261(6) Uani 1 1 d . . . . .
N003 N 0.4880(2) 0.46365(16) 0.6924(3) 0.0262(6) Uani 1 1 d . . . . .
H00A H 0.448100 0.478913 0.619903 0.031 Uiso 1 1 calc R U . . .
H00B H 0.461985 0.451711 0.777313 0.031 Uiso 1 1 calc R U . . .
O004 O 0.7765(3) 0.5316(2) 0.3625(3) 0.0556(9) Uani 1 1 d . . . . .
N005 N 0.6302(3) 0.49881(19) 1.0409(3) 0.0343(7) Uani 1 1 d . . . . .
C006 C 0.6428(3) 0.46719(19) 0.9343(3) 0.0241(7) Uani 1 1 d . . . . .
C007 C 0.6574(3) 0.34092(19) 0.8089(4) 0.0260(7) Uani 1 1 d . . . . .
C008 C 0.5881(3) 0.45860(18) 0.6737(3) 0.0229(6) Uani 1 1 d . . . . .
C009 C 0.6597(3) 0.42766(18) 0.7946(3) 0.0222(6) Uani 1 1 d . . . . .
C00A C 0.7408(3) 0.4578(2) 0.5674(4) 0.0278(7) Uani 1 1 d . . . . .
H00C H 0.754994 0.409900 0.511851 0.033 Uiso 1 1 calc R U . . .
C00B C 0.9029(3) 0.3694(2) 0.8876(4) 0.0298(8) Uani 1 1 d . . . . .
C00C C 0.7476(3) 0.3110(2) 0.7790(4) 0.0302(8) Uani 1 1 d . . . . .
C00D C 0.5728(3) 0.29342(19) 0.8598(4) 0.0313(8) Uani 1 1 d . . . . .
C00E C 0.7665(3) 0.4438(2) 0.7313(3) 0.0254(7) Uani 1 1 d . . . . .
H00E H 0.799510 0.489271 0.778199 0.030 Uiso 1 1 calc R U . . .
C00F C 0.8966(3) 0.4187(2) 1.0050(4) 0.0341(8) Uani 1 1 d . . . . .
H00F H 0.846296 0.457461 1.004729 0.041 Uiso 1 1 calc R U . . .
C00G C 0.8288(3) 0.3702(2) 0.7563(4) 0.0302(8) Uani 1 1 d . . . . .
H00G H 0.866417 0.357807 0.665443 0.036 Uiso 1 1 calc R U . . .
C00H C 0.9765(3) 0.3124(3) 0.8923(5) 0.0406(9) Uani 1 1 d . . . . .
H00H H 0.981472 0.277648 0.812972 0.049 Uiso 1 1 calc R U . . .
C00I C 0.8010(3) 0.5223(2) 0.5018(4) 0.0358(9) Uani 1 1 d . . . . .
C00J C 0.4916(3) 0.3221(2) 0.9383(4) 0.0345(9) Uani 1 1 d . . . . .
H00J H 0.485970 0.375371 0.955384 0.041 Uiso 1 1 calc R U . . .
O00K O 0.8609(4) 0.5610(3) 0.5638(4) 0.106(2) Uani 1 1 d . . . . .
C00L C 0.9639(3) 0.4117(3) 1.1241(4) 0.0414(10) Uani 1 1 d . . . . .
H00L H 0.959324 0.446260 1.203808 0.050 Uiso 1 1 calc R U . . .
C00M C 0.5803(4) 0.2141(2) 0.8347(5) 0.0420(11) Uani 1 1 d . . . . .
C00N C 0.7666(3) 0.2263(2) 0.7832(5) 0.0411(10) Uani 1 1 d . . . . .
H00D H 0.792670 0.211314 0.881278 0.049 Uiso 1 1 calc R U . . .
H00I H 0.818107 0.212517 0.710472 0.049 Uiso 1 1 calc R U . . .
C00O C 1.0366(3) 0.3557(3) 1.1275(5) 0.0450(11) Uani 1 1 d . . . . .
H00O H 1.082293 0.351358 1.208717 0.054 Uiso 1 1 calc R U . . .
C00P C 0.4189(3) 0.2723(3) 0.9914(5) 0.0461(11) Uani 1 1 d . . . . .
C00Q C 0.6672(4) 0.1841(2) 0.7486(5) 0.0507(13) Uani 1 1 d . . . . .
H00K H 0.650857 0.189095 0.642969 0.061 Uiso 1 1 calc R U . . .
H00M H 0.676379 0.129103 0.770410 0.061 Uiso 1 1 calc R U . . .
C00R C 1.0426(3) 0.3058(3) 1.0118(5) 0.0488(11) Uani 1 1 d . . . . .
H00R H 1.092228 0.266484 1.013572 0.059 Uiso 1 1 calc R U . . .
C00S C 0.5045(4) 0.1670(2) 0.8897(6) 0.0581(15) Uani 1 1 d . . . . .
H00S H 0.508499 0.113594 0.873128 0.070 Uiso 1 1 calc R U . . .
C00T C 0.8260(4) 0.5931(3) 0.2845(5) 0.0606(15) Uani 1 1 d . . . . .
H00N H 0.806911 0.590535 0.180481 0.091 Uiso 1 1 calc R U . . .
H00P H 0.899715 0.587917 0.295745 0.091 Uiso 1 1 calc R U . . .
H00Q H 0.804716 0.642342 0.324497 0.091 Uiso 1 1 calc R U . . .
C00U C 0.4240(4) 0.1954(3) 0.9675(6) 0.0625(16) Uani 1 1 d . . . . .
H00U H 0.373308 0.162182 1.003559 0.075 Uiso 1 1 calc R U . . .

loop_
_atom_site_aniso_label
_atom_site_aniso_U_11
_atom_site_aniso_U_22
_atom_site_aniso_U_33
_atom_site_aniso_U_23
_atom_site_aniso_U_13
_atom_site_aniso_U_12
Br01 0.0382(3) 0.0898(4) 0.0704(4) 0.0394(3) -0.0011(2) -0.0173(3)
N002 0.0312(16) 0.0290(15) 0.0182(13) 0.0049(11) -0.0002(11) 0.0009(12)
N003 0.0313(15) 0.0295(15) 0.0179(13) 0.0078(11) 0.0003(11) 0.0047(12)
O004 0.081(2) 0.059(2) 0.0267(14) 0.0162(14) -0.0036(15) -0.0272(18)
N005 0.0377(18) 0.0375(18) 0.0276(15) -0.0057(13) 0.0000(13) 0.0007(14)
C006 0.0289(17) 0.0214(15) 0.0220(15) 0.0032(12) -0.0003(13) -0.0010(13)
C007 0.0363(19) 0.0202(15) 0.0212(15) -0.0004(12) -0.0087(13) 0.0030(14)
C008 0.0335(18) 0.0167(14) 0.0183(14) 0.0003(11) -0.0022(12) 0.0013(13)
C009 0.0309(17) 0.0204(15) 0.0152(13) 0.0012(11) 0.0001(12) 0.0015(13)
C00A 0.0363(19) 0.0296(18) 0.0175(14) 0.0015(13) 0.0002(13) 0.0015(15)
C00B 0.0242(17) 0.038(2) 0.0276(17) 0.0072(15) 0.0008(13) 0.0005(15)
C00C 0.042(2) 0.0268(17) 0.0215(15) -0.0028(13) -0.0089(14) 0.0077(15)
C00D 0.041(2) 0.0210(16) 0.0308(18) 0.0073(13) -0.0190(16) -0.0048(15)
C00E 0.0302(18) 0.0277(17) 0.0182(14) 0.0019(12) 0.0000(12) 0.0010(14)
C00F 0.033(2) 0.041(2) 0.0285(18) 0.0024(16) -0.0026(15) -0.0010(16)
C00G 0.0342(19) 0.037(2) 0.0198(15) -0.0009(14) -0.0001(13) 0.0092(16)
C00H 0.031(2) 0.048(2) 0.042(2) 0.0023(19) -0.0030(17) 0.0055(18)
C00I 0.037(2) 0.048(2) 0.0222(17) 0.0060(16) 0.0025(15) -0.0051(18)
C00J 0.038(2) 0.0307(19) 0.0345(19) 0.0146(15) -0.0151(16) -0.0071(16)
O00K 0.130(4) 0.143(4) 0.043(2) 0.035(2) -0.028(2) -0.102(4)
C00L 0.036(2) 0.055(3) 0.033(2) 0.0041(18) -0.0057(17) -0.0117(19)
C00M 0.054(3) 0.0209(17) 0.049(2) 0.0039(16) -0.033(2) -0.0013(17)
C00N 0.052(3) 0.0265(19) 0.044(2) -0.0074(17) -0.0188(19) 0.0144(18)
C00O 0.032(2) 0.058(3) 0.044(2) 0.016(2) -0.0136(18) -0.0101(19)
C00P 0.042(2) 0.048(3) 0.048(2) 0.027(2) -0.0200(19) -0.014(2)
C00Q 0.076(3) 0.0191(18) 0.056(3) -0.0093(18) -0.037(2) 0.010(2)
C00R 0.030(2) 0.053(3) 0.063(3) 0.011(2) -0.0110(19) 0.005(2)
C00S 0.060(3) 0.023(2) 0.090(4) 0.015(2) -0.041(3) -0.013(2)
C00T 0.083(4) 0.060(3) 0.039(2) 0.018(2) 0.008(2) -0.024(3)
C00U 0.052(3) 0.045(3) 0.089(4) 0.035(3) -0.033(3) -0.024(2)

loop_
_atom_type_symbol
_atom_type_description
_atom_type_scat_dispersion_real
_atom_type_scat_dispersion_imag
_atom_type_scat_source
C C 0.0033 0.0016 'International Tables Vol C Tables 4.2.6.8 and 6.1.1.4'
H H 0.0000 0.0000 'International Tables Vol C Tables 4.2.6.8 and 6.1.1.4'
Br Br -0.2901 2.4595 'International Tables Vol C Tables 4.2.6.8 and 6.1.1.4'
N N 0.0061 0.0033 'International Tables Vol C Tables 4.2.6.8 and 6.1.1.4'
O O 0.0106 0.0060 'International Tables Vol C Tables 4.2.6.8 and 6.1.1.4'

loop_
_geom_angle_atom_site_label_1
_geom_angle_atom_site_label_2
_geom_angle_atom_site_label_3
_geom_angle
_geom_angle_site_symmetry_1
_geom_angle_site_symmetry_3
_geom_angle_publ_flag
C008 N002 C00A 109.8(3) . . ?
H00A N003 H00B 120.0 . . ?
C008 N003 H00A 120.0 . . ?
C008 N003 H00B 120.0 . . ?
C00I O004 C00T 117.6(4) . . ?
N005 C006 C009 178.9(4) . . ?
C00C C007 C009 110.7(3) . . ?
C00C C007 C00D 121.8(3) . . ?
C00D C007 C009 127.3(3) . . ?
N002 C008 N003 124.1(3) . . ?
N002 C008 C009 114.2(3) . . ?
N003 C008 C009 121.6(3) . . ?
C006 C009 C007 113.0(3) . . ?
C006 C009 C008 110.9(3) . . ?
C006 C009 C00E 112.9(3) . . ?
C007 C009 C008 113.5(3) . . ?
C007 C009 C00E 103.4(3) . . ?
C008 C009 C00E 102.4(2) . . ?
N002 C00A H00C 108.7 . . ?
N002 C00A C00E 108.2(3) . . ?
N002 C00A C00I 109.3(3) . . ?
C00E C00A H00C 108.7 . . ?
C00I C00A H00C 108.7 . . ?
C00I C00A C00E 113.3(3) . . ?
C00F C00B C00G 123.8(3) . . ?
C00F C00B C00H 118.5(4) . . ?
C00H C00B C00G 117.6(3) . . ?
C007 C00C C00G 113.4(3) . . ?
C007 C00C C00N 122.0(4) . . ?
C00N C00C C00G 124.2(3) . . ?
C00J C00D C007 123.6(3) . . ?
C00J C00D C00M 119.6(4) . . ?
C00M C00D C007 116.7(4) . . ?
C009 C00E H00E 112.0 . . ?
C00A C00E C009 101.9(3) . . ?
C00A C00E H00E 112.0 . . ?
C00G C00E C009 106.0(3) . . ?
C00G C00E C00A 112.3(3) . . ?
C00G C00E H00E 112.0 . . ?
C00B C00F H00F 119.8 . . ?
C00B C00F C00L 120.3(4) . . ?
C00L C00F H00F 119.8 . . ?
C00B C00G C00E 116.9(3) . . ?
C00B C00G H00G 109.3 . . ?
C00C C00G C00B 109.2(3) . . ?
C00C C00G C00E 102.5(3) . . ?
C00C C00G H00G 109.3 . . ?
C00E C00G H00G 109.3 . . ?
C00B C00H H00H 119.7 . . ?
C00R C00H C00B 120.6(4) . . ?
C00R C00H H00H 119.7 . . ?
O004 C00I C00A 110.9(3) . . ?
O00K C00I O004 122.8(4) . . ?
O00K C00I C00A 126.3(4) . . ?
C00D C00J H00J 120.1 . . ?
C00P C00J C00D 119.8(4) . . ?
C00P C00J H00J 120.1 . . ?
C00F C00L H00L 119.6 . . ?
C00O C00L C00F 120.8(4) . . ?
C00O C00L H00L 119.6 . . ?
C00D C00M C00Q 119.2(4) . . ?
C00S C00M C00D 118.0(5) . . ?
C00S C00M C00Q 122.8(4) . . ?
C00C C00N H00D 109.8 . . ?
C00C C00N H00I 109.8 . . ?
C00C C00N C00Q 109.2(3) . . ?
H00D C00N H00I 108.3 . . ?
C00Q C00N H00D 109.8 . . ?
C00Q C00N H00I 109.8 . . ?
C00L C00O H00O 120.4 . . ?
C00L C00O C00R 119.2(4) . . ?
C00R C00O H00O 120.4 . . ?
C00J C00P Br01 119.0(4) . . ?
C00U C00P Br01 119.3(4) . . ?
C00U C00P C00J 121.7(5) . . ?
C00M C00Q C00N 112.5(3) . . ?
C00M C00Q H00K 109.1 . . ?
C00M C00Q H00M 109.1 . . ?
C00N C00Q H00K 109.1 . . ?
C00N C00Q H00M 109.1 . . ?
H00K C00Q H00M 107.8 . . ?
C00H C00R H00R 119.7 . . ?
C00O C00R C00H 120.5(4) . . ?
C00O C00R H00R 119.7 . . ?
C00M C00S H00S 118.8 . . ?
C00U C00S C00M 122.4(4) . . ?
C00U C00S H00S 118.8 . . ?
O004 C00T H00N 109.5 . . ?
O004 C00T H00P 109.5 . . ?
O004 C00T H00Q 109.5 . . ?
H00N C00T H00P 109.5 . . ?
H00N C00T H00Q 109.5 . . ?
H00P C00T H00Q 109.5 . . ?
C00P C00U C00S 118.5(4) . . ?
C00P C00U H00U 120.7 . . ?
C00S C00U H00U 120.7 . . ?

loop_
_geom_bond_atom_site_label_1
_geom_bond_atom_site_label_2
_geom_bond_distance
_geom_bond_site_symmetry_2
_geom_bond_publ_flag
Br01 C00P 1.901(5) . ?
N002 C008 1.290(4) . ?
N002 C00A 1.463(5) . ?
N003 H00A 0.8800 . ?
N003 H00B 0.8800 . ?
N003 C008 1.338(4) . ?
O004 C00I 1.319(4) . ?
O004 C00T 1.454(5) . ?
N005 C006 1.137(4) . ?
C006 C009 1.474(4) . ?
C007 C009 1.525(4) . ?
C007 C00C 1.334(5) . ?
C007 C00D 1.474(5) . ?
C008 C009 1.539(4) . ?
C009 C00E 1.560(5) . ?
C00A H00C 1.0000 . ?
C00A C00E 1.550(4) . ?
C00A C00I 1.512(5) . ?
C00B C00F 1.381(5) . ?
C00B C00G 1.534(5) . ?
C00B C00H 1.393(5) . ?
C00C C00G 1.508(5) . ?
C00C C00N 1.506(5) . ?
C00D C00J 1.395(6) . ?
C00D C00M 1.412(5) . ?
C00E H00E 1.0000 . ?
C00E C00G 1.544(5) . ?
C00F H00F 0.9500 . ?
C00F C00L 1.397(5) . ?
C00G H00G 1.0000 . ?
C00H H00H 0.9500 . ?
C00H C00R 1.389(6) . ?
C00I O00K 1.178(5) . ?
C00J H00J 0.9500 . ?
C00J C00P 1.390(5) . ?
C00L H00L 0.9500 . ?
C00L C00O 1.372(6) . ?
C00M C00Q 1.499(7) . ?
C00M C00S 1.397(7) . ?
C00N H00D 0.9900 . ?
C00N H00I 0.9900 . ?
C00N C00Q 1.533(6) . ?
C00O H00O 0.9500 . ?
C00O C00R 1.376(7) . ?
C00P C00U 1.367(7) . ?
C00Q H00K 0.9900 . ?
C00Q H00M 0.9900 . ?
C00R H00R 0.9500 . ?
C00S H00S 0.9500 . ?
C00S C00U 1.383(8) . ?
C00T H00N 0.9800 . ?
C00T H00P 0.9800 . ?
C00T H00Q 0.9800 . ?
C00U H00U 0.9500 . ?

loop_
_geom_torsion_atom_site_label_1
_geom_torsion_atom_site_label_2
_geom_torsion_atom_site_label_3
_geom_torsion_atom_site_label_4
_geom_torsion
_geom_torsion_site_symmetry_1
_geom_torsion_site_symmetry_2
_geom_torsion_site_symmetry_3
_geom_torsion_site_symmetry_4
_geom_torsion_publ_flag
Br01 C00P C00U C00S -179.7(3) . . . . ?
N002 C008 C009 C006 131.9(3) . . . . ?
N002 C008 C009 C007 -99.7(4) . . . . ?
N002 C008 C009 C00E 11.1(4) . . . . ?
N002 C00A C00E C009 18.5(3) . . . . ?
N002 C00A C00E C00G 131.5(3) . . . . ?
N002 C00A C00I O004 -59.4(4) . . . . ?
N002 C00A C00I O00K 119.3(6) . . . . ?
N003 C008 C009 C006 -51.5(4) . . . . ?
N003 C008 C009 C007 77.0(4) . . . . ?
N003 C008 C009 C00E -172.2(3) . . . . ?
C006 C009 C00E C00A -136.2(3) . . . . ?
C006 C009 C00E C00G 106.1(3) . . . . ?
C007 C009 C00E C00A 101.3(3) . . . . ?
C007 C009 C00E C00G -16.3(3) . . . . ?
C007 C00C C00G C00B 108.1(3) . . . . ?
C007 C00C C00G C00E -16.6(4) . . . . ?
C007 C00C C00N C00Q 28.1(5) . . . . ?
C007 C00D C00J C00P -175.3(3) . . . . ?
C007 C00D C00M C00Q -5.0(5) . . . . ?
C007 C00D C00M C00S 176.1(3) . . . . ?
C008 N002 C00A C00E -12.7(4) . . . . ?
C008 N002 C00A C00I -136.4(3) . . . . ?
C008 C009 C00E C00A -16.9(3) . . . . ?
C008 C009 C00E C00G -134.6(3) . . . . ?
C009 C007 C00C C00G 6.4(4) . . . . ?
C009 C007 C00C C00N -179.4(3) . . . . ?
C009 C007 C00D C00J -17.4(5) . . . . ?
C009 C007 C00D C00M 167.0(3) . . . . ?
C009 C00E C00G C00B -100.0(3) . . . . ?
C009 C00E C00G C00C 19.4(3) . . . . ?
C00A N002 C008 N003 -175.9(3) . . . . ?
C00A N002 C008 C009 0.7(4) . . . . ?
C00A C00E C00G C00B 149.5(3) . . . . ?
C00A C00E C00G C00C -91.1(3) . . . . ?
C00B C00F C00L C00O -0.6(6) . . . . ?
C00B C00H C00R C00O -0.2(7) . . . . ?
C00C C007 C009 C006 -115.8(3) . . . . ?
C00C C007 C009 C008 116.8(3) . . . . ?
C00C C007 C009 C00E 6.6(4) . . . . ?
C00C C007 C00D C00J 157.3(3) . . . . ?
C00C C007 C00D C00M -18.3(5) . . . . ?
C00C C00N C00Q C00M -47.7(5) . . . . ?
C00D C007 C009 C006 59.4(4) . . . . ?
C00D C007 C009 C008 -68.0(4) . . . . ?
C00D C007 C009 C00E -178.2(3) . . . . ?
C00D C007 C00C C00G -169.1(3) . . . . ?
C00D C007 C00C C00N 5.1(5) . . . . ?
C00D C00J C00P Br01 179.7(3) . . . . ?
C00D C00J C00P C00U -0.7(6) . . . . ?
C00D C00M C00Q C00N 38.4(5) . . . . ?
C00D C00M C00S C00U -0.3(6) . . . . ?
C00E C00A C00I O004 179.9(3) . . . . ?
C00E C00A C00I O00K -1.4(7) . . . . ?
C00F C00B C00G C00C -96.2(4) . . . . ?
C00F C00B C00G C00E 19.5(5) . . . . ?
C00F C00B C00H C00R -0.6(6) . . . . ?
C00F C00L C00O C00R -0.2(6) . . . . ?
C00G C00B C00F C00L 176.6(4) . . . . ?
C00G C00B C00H C00R -176.5(4) . . . . ?
C00G C00C C00N C00Q -158.3(4) . . . . ?
C00H C00B C00F C00L 1.0(6) . . . . ?
C00H C00B C00G C00C 79.4(4) . . . . ?
C00H C00B C00G C00E -164.8(3) . . . . ?
C00I C00A C00E C009 139.8(3) . . . . ?
C00I C00A C00E C00G -107.1(4) . . . . ?
C00J C00D C00M C00Q 179.3(3) . . . . ?
C00J C00D C00M C00S 0.3(5) . . . . ?
C00J C00P C00U C00S 0.7(7) . . . . ?
C00L C00O C00R C00H 0.6(7) . . . . ?
C00M C00D C00J C00P 0.2(5) . . . . ?
C00M C00S C00U C00P -0.2(7) . . . . ?
C00N C00C C00G C00B -66.0(4) . . . . ?
C00N C00C C00G C00E 169.4(3) . . . . ?
C00Q C00M C00S C00U -179.2(4) . . . . ?
C00S C00M C00Q C00N -142.8(4) . . . . ?
C00T O004 C00I C00A 178.3(4) . . . . ?
C00T O004 C00I O00K -0.4(8) . . . . ?
